data_4342440
loop_
_publ_author_name
'Nordheider, Andreas'
'Hupf, Emanuel'
'Chalmers, Brian A.'
'Knight, Fergus R.'
'B\"uhl, Michael'
'Mebs, Stefan'
'Ch\;eci\'nska, Lilianna'
'Lork, Enno'
'Camacho, Paula Sanz'
'Ashbrook, Sharon E.'
'Athukorala Arachchige, Kasun S.'
'Cordes, David B.'
'Slawin, Alexandra M. Z.'
'Beckmann, Jens'
'Woollins, J. Derek'

_publ_section_title
;
 Peri-Substituted Phosphorus-Tellurium Systems-An Experimental and
 Theoretical Investigation of the P&#x00B7;&#x00B7;&#x00B7;Te
 through-Space Interaction.
;
_journal_issue 5
_journal_name_full 'Inorganic chemistry'
_journal_page_first 2435
_journal_paper_doi 10.1021/ic503056z
_journal_volume 54
_journal_year 2015
_chemical_formula_moiety 'C27 H33 Cl2 P Pt Te, 2(C H2 Cl2)'
_chemical_formula_sum 'C29 H37 Cl6 P Pt Te'
_chemical_formula_weight 951.99
_space_group_IT_number 14
_symmetry_cell_setting monoclinic
_symmetry_Int_Tables_number 14
_symmetry_space_group_name_Hall '-P 2yn'
_symmetry_space_group_name_H-M 'P 1 21/n 1'
_atom_sites_solution_hydrogens geom
_atom_sites_solution_primary direct
_atom_sites_solution_secondary difmap
_cell_angle_alpha 90.0000
_cell_angle_beta 92.1678(17)
_cell_angle_gamma 90.0000
_cell_formula_units_Z 4
_cell_length_a 11.1070(8)
_cell_length_b 21.4081(16)
_cell_length_c 14.2556(10)
_cell_measurement_reflns_used 11359
_cell_measurement_temperature 173
_cell_measurement_theta_max 25.35
_cell_measurement_theta_min 1.72
_cell_volume 3387.3(4)
_computing_cell_refinement 'CrystalClear-SM Expert 2.1 b29'
_computing_data_collection 'CrystalClear-SM Expert 2.1 b29 (Rigaku, 2013)'
_computing_data_reduction 'CrystalClear-SM Expert 2.1 b29'
_computing_molecular_graphics 'CrystalStructure 4.1'
_computing_publication_material 'CrystalStructure 4.1 (Rigaku, 2013)'
_computing_structure_refinement 'SHELXL-2013 (Sheldrick, 2013)'
_computing_structure_solution 'DIRDIF99-PATTY (Gould, et al., 1999)'
_diffrn_ambient_temperature 173
_diffrn_detector_area_resol_mean 5.811
_diffrn_measured_fraction_theta_full 0.998
_diffrn_measured_fraction_theta_max 0.998
_diffrn_measurement_device_type 'Rigaku XtaLAB P200'
_diffrn_measurement_method \w
_diffrn_radiation_type 'Mo K\a'
_diffrn_radiation_wavelength 0.71075
_diffrn_reflns_av_R_equivalents 0.0266
_diffrn_reflns_limit_h_max 13
_diffrn_reflns_limit_h_min -13
_diffrn_reflns_limit_k_max 25
_diffrn_reflns_limit_k_min -25
_diffrn_reflns_limit_l_max 17
_diffrn_reflns_limit_l_min -17
_diffrn_reflns_number 41068
_diffrn_reflns_theta_full 25.39
_diffrn_reflns_theta_max 25.39
_diffrn_reflns_theta_min 1.72
_diffrn_standards_number 0
_exptl_absorpt_coefficient_mu 5.509
_exptl_absorpt_correction_T_max 0.719
_exptl_absorpt_correction_T_min 0.555
_exptl_absorpt_correction_type multi-scan
_exptl_absorpt_process_details 'REQAB (Rigaku, 1998)'
_exptl_crystal_colour yellow
_exptl_crystal_density_diffrn 1.867
_exptl_crystal_density_method 'not measured'
_exptl_crystal_description prism
_exptl_crystal_F_000 1832.00
_exptl_crystal_size_max 0.180
_exptl_crystal_size_mid 0.070
_exptl_crystal_size_min 0.060
_refine_diff_density_max 0.65
_refine_diff_density_min -0.59
_refine_ls_extinction_method none
_refine_ls_goodness_of_fit_ref 1.020
_refine_ls_hydrogen_treatment constr
_refine_ls_number_parameters 350
_refine_ls_number_reflns 6228
_refine_ls_number_restraints 0
_refine_ls_R_factor_gt 0.0163
_refine_ls_shift/su_max 0.004
_refine_ls_structure_factor_coef Fsqd
_refine_ls_weighting_details 'w = 1/[\s^2^(Fo^2^)+(0.0192P)^2^+3.1707P] where P=(Fo^2^+2Fc^2^)/3'
_refine_ls_weighting_scheme calc
_refine_ls_wR_factor_ref 0.0401
_reflns_number_gt 5901
_reflns_number_total 6228
_reflns_threshold_expression F^2^>2.0\s(F^2^)
_cod_data_source_file ic503056z_si_001.cif
_cod_data_source_block 8
_cod_depositor_comments 'Adding full bibliography for 4342430--4342441.cif.'
_cod_database_code 4342440

loop_
_symmetry_equiv_pos_site_id
_symmetry_equiv_pos_as_xyz
1 +X,+Y,+Z
2 1/2-X,1/2+Y,1/2-Z
3 -X,-Y,-Z
4 1/2+X,1/2-Y,1/2+Z

loop_
_atom_site_label
_atom_site_type_symbol
_atom_site_fract_x
_atom_site_fract_y
_atom_site_fract_z
_atom_site_U_iso_or_equiv
_atom_site_adp_type
_atom_site_occupancy
_atom_site_site_symmetry_multiplicity
_atom_site_site_symmetry_order
_atom_site_calc_flag
_atom_site_refinement_flags
Pt1 Pt 0.24138(2) 0.70573(2) 0.32071(2) 0.02679(4) Uani 1 4 0 d .
Te1 Te 0.44092(2) 0.65450(2) 0.34117(2) 0.02932(5) Uani 1 4 0 d .
Cl1 Cl 0.35187(6) 0.79312(3) 0.38189(5) 0.03587(15) Uani 1 4 0 d .
Cl2 Cl 0.06701(6) 0.76608(3) 0.33179(5) 0.04159(16) Uani 1 4 0 d .
Cl31 Cl 0.88600(9) 0.43142(4) 0.31746(6) 0.0603(2) Uani 1 4 0 d .
Cl32 Cl 0.87100(9) 0.41448(5) 0.11567(7) 0.0719(3) Uani 1 4 0 d .
Cl41 Cl 0.42312(12) 0.41996(7) 0.39547(12) 0.1103(5) Uani 1 4 0 d .
Cl42 Cl 0.18923(12) 0.36304(8) 0.37824(8) 0.0984(4) Uani 1 4 0 d .
P9 P 0.14337(6) 0.62063(3) 0.26682(5) 0.02912(14) Uani 1 4 0 d .
C1 C 0.4483(2) 0.57522(12) 0.25375(19) 0.0337(6) Uani 1 4 0 d .
C2 C 0.5639(3) 0.55232(13) 0.2491(2) 0.0443(7) Uani 1 4 0 d .
C3 C 0.5944(3) 0.50147(14) 0.1926(3) 0.0498(8) Uani 1 4 0 d .
C4 C 0.5046(3) 0.47371(12) 0.1400(2) 0.0410(7) Uani 1 4 0 d .
C5 C 0.3856(3) 0.49578(11) 0.14537(18) 0.0334(6) Uani 1 4 0 d .
C6 C 0.3060(3) 0.46026(12) 0.08787(18) 0.0366(6) Uani 1 4 0 d .
C7 C 0.1865(3) 0.47326(13) 0.0886(2) 0.0443(7) Uani 1 4 0 d .
C8 C 0.1483(3) 0.52322(13) 0.1446(2) 0.0406(6) Uani 1 4 0 d .
C9 C 0.2237(2) 0.56102(11) 0.19982(17) 0.0310(5) Uani 1 4 0 d .
C10 C 0.3504(2) 0.54694(11) 0.20234(18) 0.0310(5) Uani 1 4 0 d .
C11 C 0.5068(3) 0.41926(13) 0.0726(2) 0.0474(7) Uani 1 4 0 d .
C12 C 0.3755(3) 0.41086(13) 0.0369(2) 0.0464(7) Uani 1 4 0 d .
C13 C 0.5626(2) 0.70738(11) 0.26041(18) 0.0289(5) Uani 1 4 0 d .
C14 C 0.5424(2) 0.71839(12) 0.16376(19) 0.0318(5) Uani 1 4 0 d .
C15 C 0.6310(3) 0.75019(12) 0.11623(19) 0.0362(6) Uani 1 4 0 d .
C16 C 0.7360(3) 0.77161(13) 0.1616(2) 0.0386(6) Uani 1 4 0 d .
C17 C 0.7518(2) 0.76048(13) 0.2570(2) 0.0403(6) Uani 1 4 0 d .
C18 C 0.6672(2) 0.72827(13) 0.30807(19) 0.0345(6) Uani 1 4 0 d .
C19 C 0.4299(3) 0.69863(14) 0.1099(2) 0.0399(6) Uani 1 4 0 d .
C20 C 0.8287(3) 0.80731(16) 0.1093(3) 0.0543(8) Uani 1 4 0 d .
C21 C 0.6914(3) 0.71919(18) 0.4118(2) 0.0537(8) Uani 1 4 0 d .
C22 C 0.0122(3) 0.64669(14) 0.1932(2) 0.0463(7) Uani 1 4 0 d .
C23 C -0.0985(3) 0.60338(18) 0.1785(3) 0.0774(13) Uani 1 4 0 d .
C24 C 0.0551(4) 0.67487(19) 0.1030(2) 0.0719(12) Uani 1 4 0 d .
C25 C 0.0846(3) 0.57401(13) 0.3637(2) 0.0447(7) Uani 1 4 0 d .
C26 C -0.0055(3) 0.61062(17) 0.4204(3) 0.0642(10) Uani 1 4 0 d .
C27 C 0.1876(3) 0.54884(15) 0.4269(2) 0.0563(9) Uani 1 4 0 d .
C31 C 0.9440(3) 0.39138(15) 0.2212(2) 0.0511(8) Uani 1 4 0 d .
C41 C 0.3161(5) 0.3817(3) 0.3247(4) 0.1087(18) Uani 1 4 0 d .
H2 H 0.62611 0.57195 0.28601 0.0531 Uiso 1 4 0 calc R
H3 H 0.67501 0.48685 0.1912 0.0598 Uiso 1 4 0 calc R
H7 H 0.12994 0.44927 0.05228 0.0532 Uiso 1 4 0 calc R
H8 H 0.0643 0.53167 0.14457 0.0487 Uiso 1 4 0 calc R
H11A H 0.53646 0.38106 0.10512 0.0569 Uiso 1 4 0 calc R
H11B H 0.55958 0.42843 0.01995 0.0569 Uiso 1 4 0 calc R
H12A H 0.36807 0.41719 -0.03187 0.0557 Uiso 1 4 0 calc R
H12B H 0.34581 0.36857 0.05192 0.0557 Uiso 1 4 0 calc R
H15 H 0.61927 0.75745 0.05078 0.0435 Uiso 1 4 0 calc R
H17 H 0.82298 0.77532 0.28866 0.0484 Uiso 1 4 0 calc R
H19A H 0.43384 0.71258 0.04461 0.0479 Uiso 1 4 0 calc R
H19B H 0.35959 0.7174 0.13838 0.0479 Uiso 1 4 0 calc R
H19C H 0.4229 0.65301 0.11158 0.0479 Uiso 1 4 0 calc R
H20A H 0.90904 0.7983 0.13668 0.0651 Uiso 1 4 0 calc R
H20B H 0.81238 0.85217 0.11397 0.0651 Uiso 1 4 0 calc R
H20C H 0.82496 0.79474 0.04316 0.0651 Uiso 1 4 0 calc R
H21A H 0.69151 0.67446 0.42634 0.0644 Uiso 1 4 0 calc R
H21B H 0.62843 0.74006 0.44652 0.0644 Uiso 1 4 0 calc R
H21C H 0.77002 0.73715 0.42991 0.0644 Uiso 1 4 0 calc R
H22 H -0.01975 0.68324 0.22811 0.0556 Uiso 1 4 0 calc R
H23A H -0.0879 0.57707 0.12317 0.0928 Uiso 1 4 0 calc R
H23B H -0.17137 0.62882 0.1691 0.0928 Uiso 1 4 0 calc R
H23C H -0.10648 0.57685 0.23395 0.0928 Uiso 1 4 0 calc R
H24A H -0.0138 0.69238 0.06693 0.0862 Uiso 1 4 0 calc R
H24B H 0.09333 0.64243 0.06581 0.0862 Uiso 1 4 0 calc R
H24C H 0.11354 0.70807 0.11776 0.0862 Uiso 1 4 0 calc R
H25 H 0.04104 0.53731 0.33533 0.0536 Uiso 1 4 0 calc R
H26A H 0.03537 0.64607 0.45128 0.0770 Uiso 1 4 0 calc R
H26B H -0.03897 0.58327 0.46805 0.0770 Uiso 1 4 0 calc R
H26C H -0.07079 0.62601 0.37841 0.0770 Uiso 1 4 0 calc R
H27A H 0.15527 0.52011 0.47321 0.0676 Uiso 1 4 0 calc R
H27B H 0.22838 0.58367 0.45944 0.0676 Uiso 1 4 0 calc R
H27C H 0.24517 0.52659 0.38863 0.0676 Uiso 1 4 0 calc R
H31A H 1.03139 0.39995 0.21813 0.0613 Uiso 1 4 0 calc R
H31B H 0.93345 0.34586 0.22993 0.0613 Uiso 1 4 0 calc R
H41A H 0.29507 0.40856 0.27002 0.1304 Uiso 1 4 0 calc R
H41B H 0.35242 0.34288 0.3006 0.1304 Uiso 1 4 0 calc R

loop_
_atom_site_aniso_label
_atom_site_aniso_U_11
_atom_site_aniso_U_22
_atom_site_aniso_U_33
_atom_site_aniso_U_12
_atom_site_aniso_U_13
_atom_site_aniso_U_23
Pt1 0.02547(6) 0.02427(6) 0.03063(6) -0.00016(3) 0.00113(4) -0.00336(4)
Te1 0.02737(9) 0.03033(9) 0.03018(9) 0.00195(6) 0.00004(6) 0.00068(6)
Cl1 0.0297(3) 0.0284(3) 0.0494(4) -0.0045(2) -0.0001(3) -0.0101(3)
Cl2 0.0290(3) 0.0344(3) 0.0610(4) 0.0050(3) -0.0035(3) -0.0167(3)
Cl31 0.0756(6) 0.0516(5) 0.0543(5) -0.0097(4) 0.0116(4) -0.0082(4)
Cl32 0.0599(5) 0.0999(8) 0.0556(5) 0.0240(5) -0.0031(4) -0.0211(5)
Cl41 0.0744(7) 0.0935(9) 0.1639(14) 0.0268(7) 0.0192(8) 0.0383(9)
Cl42 0.0913(8) 0.1448(12) 0.0590(6) -0.0006(8) 0.0029(6) 0.0151(7)
P9 0.0274(3) 0.0270(3) 0.0330(3) -0.0005(3) 0.0016(3) -0.0057(3)
C1 0.0345(14) 0.0246(13) 0.0423(15) 0.0039(10) 0.0057(11) 0.0010(11)
C2 0.0349(15) 0.0352(15) 0.0628(19) 0.0039(12) 0.0029(14) -0.0027(13)
C3 0.0356(16) 0.0359(16) 0.079(2) 0.0087(13) 0.0139(15) -0.0020(15)
C4 0.0481(17) 0.0244(13) 0.0516(17) 0.0056(12) 0.0177(14) 0.0056(12)
C5 0.0428(15) 0.0223(12) 0.0357(14) 0.0012(11) 0.0107(12) 0.0054(10)
C6 0.0524(17) 0.0248(13) 0.0334(14) 0.0020(12) 0.0115(12) 0.0019(11)
C7 0.0549(19) 0.0352(15) 0.0425(16) -0.0004(13) -0.0026(14) -0.0132(13)
C8 0.0401(16) 0.0359(15) 0.0456(16) 0.0038(12) -0.0008(12) -0.0099(12)
C9 0.0374(14) 0.0250(12) 0.0307(13) 0.0009(11) 0.0039(11) -0.0022(10)
C10 0.0391(14) 0.0219(12) 0.0324(13) 0.0018(10) 0.0072(11) 0.0044(10)
C11 0.058(2) 0.0267(14) 0.0590(19) 0.0056(13) 0.0256(16) -0.0003(13)
C12 0.070(2) 0.0261(14) 0.0439(16) 0.0022(13) 0.0187(15) -0.0026(12)
C13 0.0250(13) 0.0280(13) 0.0339(14) 0.0017(10) 0.0033(10) -0.0005(10)
C14 0.0331(14) 0.0273(12) 0.0347(14) 0.0035(10) -0.0012(11) -0.0038(10)
C15 0.0427(15) 0.0308(14) 0.0356(14) 0.0052(12) 0.0069(12) 0.0019(11)
C16 0.0340(14) 0.0312(14) 0.0515(17) 0.0030(11) 0.0117(13) -0.0004(12)
C17 0.0257(13) 0.0418(16) 0.0532(17) -0.0015(12) -0.0009(12) -0.0060(13)
C18 0.0270(13) 0.0366(14) 0.0397(15) 0.0017(11) -0.0032(11) -0.0024(11)
C19 0.0407(16) 0.0460(17) 0.0326(14) -0.0039(12) -0.0047(12) 0.0000(12)
C20 0.0464(19) 0.0468(18) 0.071(2) -0.0018(14) 0.0216(16) 0.0069(16)
C21 0.0406(17) 0.077(2) 0.0424(17) -0.0120(16) -0.0099(14) -0.0016(16)
C22 0.0397(16) 0.0427(17) 0.0553(19) 0.0114(13) -0.0145(14) -0.0220(14)
C23 0.0433(19) 0.064(2) 0.122(4) 0.0095(17) -0.034(2) -0.046(2)
C24 0.097(3) 0.071(2) 0.045(2) 0.039(2) -0.023(2) -0.0042(17)
C25 0.0518(18) 0.0335(15) 0.0498(17) -0.0137(13) 0.0167(14) -0.0077(13)
C26 0.068(2) 0.056(2) 0.071(2) -0.0111(18) 0.0394(19) -0.0087(18)
C27 0.083(3) 0.0431(18) 0.0433(17) -0.0037(17) 0.0140(17) 0.0087(14)
C31 0.0514(19) 0.0419(17) 0.060(2) 0.0019(14) 0.0073(15) -0.0018(14)
C41 0.129(5) 0.113(4) 0.086(4) -0.010(4) 0.040(3) -0.015(3)

loop_
_atom_type_symbol
_atom_type_description
_atom_type_scat_dispersion_real
_atom_type_scat_dispersion_imag
_atom_type_scat_source
C C 0.0033 0.0016
;
International Tables for Crystallography
(1992, Vol. C, Tables 4.2.6.8 and 6.1.1.4)
;
H H 0.0000 0.0000
;
International Tables for Crystallography
(1992, Vol. C, Table 6.1.1.4)
;
Cl Cl 0.1484 0.1585
;
International Tables for Crystallography
(1992, Vol. C, Tables 4.2.6.8 and 6.1.1.4)
;
P P 0.1023 0.0942
;
International Tables for Crystallography
(1992, Vol. C, Tables 4.2.6.8 and 6.1.1.4)
;
Pt Pt -1.7033 8.3905
;
International Tables for Crystallography
(1992, Vol. C, Tables 4.2.6.8 and 6.1.1.4)
;
Te Te -0.5308 1.6751
;
International Tables for Crystallography
(1992, Vol. C, Tables 4.2.6.8 and 6.1.1.4)
;

loop_
_geom_angle_atom_site_label_1
_geom_angle_atom_site_label_2
_geom_angle_atom_site_label_3
_geom_angle
_geom_angle_publ_flag
Te1 Pt1 Cl1 81.88(2) yes
Te1 Pt1 Cl2 167.19(2) yes
Te1 Pt1 P9 95.80(2) yes
Cl1 Pt1 Cl2 87.59(3) yes
Cl1 Pt1 P9 177.37(3) yes
Cl2 Pt1 P9 94.56(3) yes
Pt1 Te1 C1 109.93(7) yes
Pt1 Te1 C13 106.46(7) yes
C1 Te1 C13 93.93(10) yes
Pt1 P9 C9 120.10(9) yes
Pt1 P9 C22 108.12(10) yes
Pt1 P9 C25 111.35(10) yes
C9 P9 C22 107.50(13) yes
C9 P9 C25 101.86(12) yes
C22 P9 C25 107.16(14) yes
Te1 C1 C2 111.81(19) yes
Te1 C1 C10 126.90(19) yes
C2 C1 C10 121.3(2) yes
C1 C2 C3 123.3(3) yes
C2 C3 C4 117.9(3) yes
C3 C4 C5 119.5(3) yes
C3 C4 C11 131.1(3) yes
C5 C4 C11 109.4(2) yes
C4 C5 C6 110.9(2) yes
C4 C5 C10 124.5(2) yes
C6 C5 C10 124.6(3) yes
C5 C6 C7 118.6(2) yes
C5 C6 C12 109.7(3) yes
C7 C6 C12 131.7(3) yes
C6 C7 C8 118.4(3) yes
C7 C8 C9 125.1(3) yes
P9 C9 C8 113.8(2) yes
P9 C9 C10 128.61(18) yes
C8 C9 C10 117.4(2) yes
C1 C10 C5 113.5(2) yes
C1 C10 C9 130.7(2) yes
C5 C10 C9 115.8(2) yes
C4 C11 C12 105.2(2) yes
C6 C12 C11 104.7(2) yes
Te1 C13 C14 122.45(18) yes
Te1 C13 C18 116.07(19) yes
C14 C13 C18 121.4(2) yes
C13 C14 C15 118.0(2) yes
C13 C14 C19 123.5(2) yes
C15 C14 C19 118.6(2) yes
C14 C15 C16 122.0(3) yes
C15 C16 C17 118.3(3) yes
C15 C16 C20 121.0(3) yes
C17 C16 C20 120.7(3) yes
C16 C17 C18 122.3(3) yes
C13 C18 C17 118.0(2) yes
C13 C18 C21 123.4(3) yes
C17 C18 C21 118.6(2) yes
P9 C22 C23 120.1(2) yes
P9 C22 C24 109.7(2) yes
C23 C22 C24 113.4(3) yes
P9 C25 C26 112.1(2) yes
P9 C25 C27 110.7(2) yes
C26 C25 C27 111.1(3) yes
Cl31 C31 Cl32 111.12(18) yes
Cl41 C41 Cl42 114.6(3) yes
C1 C2 H2 118.370 no
C3 C2 H2 118.373 no
C2 C3 H3 121.059 no
C4 C3 H3 121.047 no
C6 C7 H7 120.795 no
C8 C7 H7 120.784 no
C7 C8 H8 117.442 no
C9 C8 H8 117.435 no
C4 C11 H11A 110.696 no
C4 C11 H11B 110.696 no
C12 C11 H11A 110.693 no
C12 C11 H11B 110.695 no
H11A C11 H11B 108.803 no
C6 C12 H12A 110.801 no
C6 C12 H12B 110.805 no
C11 C12 H12A 110.808 no
C11 C12 H12B 110.806 no
H12A C12 H12B 108.870 no
C14 C15 H15 118.980 no
C16 C15 H15 118.992 no
C16 C17 H17 118.828 no
C18 C17 H17 118.828 no
C14 C19 H19A 109.470 no
C14 C19 H19B 109.474 no
C14 C19 H19C 109.466 no
H19A C19 H19B 109.479 no
H19A C19 H19C 109.469 no
H19B C19 H19C 109.470 no
C16 C20 H20A 109.468 no
C16 C20 H20B 109.470 no
C16 C20 H20C 109.470 no
H20A C20 H20B 109.481 no
H20A C20 H20C 109.474 no
H20B C20 H20C 109.465 no
C18 C21 H21A 109.478 no
C18 C21 H21B 109.467 no
C18 C21 H21C 109.469 no
H21A C21 H21B 109.476 no
H21A C21 H21C 109.468 no
H21B C21 H21C 109.470 no
P9 C22 H22 103.903 no
C23 C22 H22 103.912 no
C24 C22 H22 103.910 no
C22 C23 H23A 109.479 no
C22 C23 H23B 109.461 no
C22 C23 H23C 109.473 no
H23A C23 H23B 109.471 no
H23A C23 H23C 109.473 no
H23B C23 H23C 109.469 no
C22 C24 H24A 109.473 no
C22 C24 H24B 109.481 no
C22 C24 H24C 109.475 no
H24A C24 H24B 109.477 no
H24A C24 H24C 109.455 no
H24B C24 H24C 109.466 no
P9 C25 H25 107.545 no
C26 C25 H25 107.538 no
C27 C25 H25 107.542 no
C25 C26 H26A 109.468 no
C25 C26 H26B 109.466 no
C25 C26 H26C 109.474 no
H26A C26 H26B 109.472 no
H26A C26 H26C 109.482 no
H26B C26 H26C 109.465 no
C25 C27 H27A 109.476 no
C25 C27 H27B 109.472 no
C25 C27 H27C 109.473 no
H27A C27 H27B 109.470 no
H27A C27 H27C 109.468 no
H27B C27 H27C 109.468 no
Cl31 C31 H31A 109.415 no
Cl31 C31 H31B 109.411 no
Cl32 C31 H31A 109.414 no
Cl32 C31 H31B 109.411 no
H31A C31 H31B 108.015 no
Cl41 C41 H41A 108.608 no
Cl41 C41 H41B 108.609 no
Cl42 C41 H41A 108.612 no
Cl42 C41 H41B 108.602 no
H41A C41 H41B 107.560 no

loop_
_geom_bond_atom_site_label_1
_geom_bond_atom_site_label_2
_geom_bond_distance
_geom_bond_publ_flag
Pt1 Te1 2.4801(4) yes
Pt1 Cl1 2.3845(8) yes
Pt1 Cl2 2.3384(7) yes
Pt1 P9 2.2430(8) yes
Te1 C1 2.109(3) yes
Te1 C13 2.133(3) yes
Cl31 C31 1.761(3) yes
Cl32 C31 1.753(3) yes
Cl41 C41 1.735(6) yes
Cl42 C41 1.676(6) yes
P9 C9 1.844(3) yes
P9 C22 1.849(3) yes
P9 C25 1.844(3) yes
C1 C2 1.379(4) yes
C1 C10 1.423(4) yes
C2 C3 1.403(4) yes
C3 C4 1.362(4) yes
C4 C5 1.409(4) yes
C4 C11 1.511(4) yes
C5 C6 1.406(4) yes
C5 C10 1.427(4) yes
C6 C7 1.357(4) yes
C6 C12 1.512(4) yes
C7 C8 1.410(4) yes
C8 C9 1.388(4) yes
C9 C10 1.439(4) yes
C11 C12 1.537(5) yes
C13 C14 1.407(4) yes
C13 C18 1.397(4) yes
C14 C15 1.393(4) yes
C14 C19 1.503(4) yes
C15 C16 1.390(4) yes
C16 C17 1.385(4) yes
C16 C20 1.502(5) yes
C17 C18 1.394(4) yes
C18 C21 1.505(4) yes
C22 C23 1.548(5) yes
C22 C24 1.513(5) yes
C25 C26 1.526(5) yes
C25 C27 1.527(5) yes
C2 H2 0.950 no
C3 H3 0.950 no
C7 H7 0.950 no
C8 H8 0.950 no
C11 H11A 0.990 no
C11 H11B 0.990 no
C12 H12A 0.990 no
C12 H12B 0.990 no
C15 H15 0.950 no
C17 H17 0.950 no
C19 H19A 0.980 no
C19 H19B 0.980 no
C19 H19C 0.980 no
C20 H20A 0.980 no
C20 H20B 0.980 no
C20 H20C 0.980 no
C21 H21A 0.980 no
C21 H21B 0.980 no
C21 H21C 0.980 no
C22 H22 1.000 no
C23 H23A 0.980 no
C23 H23B 0.980 no
C23 H23C 0.980 no
C24 H24A 0.980 no
C24 H24B 0.980 no
C24 H24C 0.980 no
C25 H25 1.000 no
C26 H26A 0.980 no
C26 H26B 0.980 no
C26 H26C 0.980 no
C27 H27A 0.980 no
C27 H27B 0.980 no
C27 H27C 0.980 no
C31 H31A 0.990 no
C31 H31B 0.990 no
C41 H41A 0.990 no
C41 H41B 0.990 no

loop_
_geom_contact_atom_site_label_1
_geom_contact_atom_site_label_2
_geom_contact_distance
_geom_contact_publ_flag
_geom_contact_site_symmetry_2
Te1 C19 3.427(3) no .
Te1 C21 3.234(3) no .
Cl1 C13 3.486(3) no .
Cl2 C22 3.274(3) no .
P9 C1 3.535(3) no .
C1 C4 2.797(4) no .
C1 C14 3.498(4) no .
C1 C19 3.346(4) no .
C2 C5 2.712(4) no .
C2 C13 3.324(4) no .
C3 C6 3.592(4) no .
C3 C10 2.888(4) no .
C4 C7 3.580(4) no .
C5 C8 2.700(4) no .
C6 C9 2.854(4) no .
C7 C10 2.865(4) no .
C8 C22 3.135(4) no .
C8 C23 3.285(5) no .
C8 C24 3.452(5) no .
C8 C25 3.407(4) no .
C9 C24 3.340(5) no .
C9 C27 3.287(4) no .
C13 C16 2.791(4) no .
C14 C17 2.784(4) no .
C15 C18 2.789(4) no .
C22 C26 3.344(5) no .
C23 C25 3.331(5) no .
C23 C26 3.566(6) no .
Cl1 C31 3.460(3) no 2_655
Cl42 C31 3.512(3) no 1_455
C17 C31 3.569(4) no 2_655
C31 Cl1 3.460(3) no 2_645
C31 Cl42 3.512(3) no 1_655
C31 C17 3.569(4) no 2_645
Pt1 H19B 2.9665 no .
Pt1 H22 3.1776 no .
Pt1 H24C 3.1746 no .
Pt1 H26A 3.2640 no .
Pt1 H27B 3.2836 no .
Te1 H2 2.8451 no .
Te1 H19B 3.2847 no .
Te1 H19C 3.2716 no .
Te1 H21A 3.0245 no .
Te1 H21B 3.1163 no .
Te1 H27B 3.3190 no .
Te1 H27C 3.5769 no .
Cl1 H21B 3.3706 no .
Cl2 H22 2.4800 no .
Cl2 H24C 3.3523 no .
Cl2 H26A 3.1098 no .
Cl2 H26C 3.4428 no .
P9 H8 2.7055 no .
P9 H23A 3.3561 no .
P9 H23C 2.9497 no .
P9 H24B 2.9355 no .
P9 H24C 2.8418 no .
P9 H26A 2.9814 no .
P9 H26C 2.9135 no .
P9 H27B 2.9768 no .
P9 H27C 2.8633 no .
C1 H3 3.2992 no .
C1 H19B 3.5802 no .
C1 H19C 2.6301 no .
C1 H27C 3.1937 no .
C2 H19C 3.2730 no .
C3 H11A 2.9248 no .
C3 H11B 2.9297 no .
C4 H2 3.2200 no .
C4 H12A 3.0792 no .
C4 H12B 3.0956 no .
C5 H3 3.2620 no .
C5 H7 3.2446 no .
C5 H11A 3.0403 no .
C5 H11B 3.0452 no .
C5 H12A 3.0357 no .
C5 H12B 3.0564 no .
C5 H19C 3.4277 no .
C6 H8 3.2190 no .
C6 H11A 3.0723 no .
C6 H11B 3.0887 no .
C7 H12A 2.9529 no .
C7 H12B 2.9150 no .
C8 H23A 2.8710 no .
C8 H23C 3.3494 no .
C8 H24B 2.8453 no .
C8 H25 3.0242 no .
C9 H7 3.3264 no .
C9 H19C 3.2509 no .
C9 H24B 2.9280 no .
C9 H24C 3.5590 no .
C9 H25 2.8983 no .
C9 H27C 2.7922 no .
C10 H2 3.2882 no .
C10 H8 3.2686 no .
C10 H19C 2.7492 no .
C10 H27C 2.9737 no .
C11 H3 2.8641 no .
C12 H7 2.8654 no .
C13 H2 3.0029 no .
C13 H15 3.2585 no .
C13 H17 3.2486 no .
C13 H19A 3.3450 no .
C13 H19B 2.8035 no .
C13 H19C 2.8310 no .
C13 H21A 2.8082 no .
C13 H21B 2.8136 no .
C13 H21C 3.3363 no .
C15 H17 3.2376 no .
C15 H19A 2.5134 no .
C15 H19B 3.1228 no .
C15 H19C 3.1086 no .
C15 H20A 3.2580 no .
C15 H20B 2.9717 no .
C15 H20C 2.6087 no .
C17 H15 3.2378 no .
C17 H20A 2.6211 no .
C17 H20B 2.9263 no .
C17 H20C 3.2670 no .
C17 H21A 3.1295 no .
C17 H21B 3.1070 no .
C17 H21C 2.5163 no .
C18 H2 3.3904 no .
C19 H15 2.6180 no .
C19 H24C 3.5256 no .
C20 H15 2.6640 no .
C20 H17 2.6499 no .
C21 H17 2.6179 no .
C22 H8 2.6283 no .
C22 H25 3.1054 no .
C22 H26C 2.8642 no .
C23 H8 2.4348 no .
C23 H24A 2.6756 no .
C23 H24B 2.8426 no .
C23 H24C 3.3876 no .
C23 H25 3.0233 no .
C23 H26C 2.8957 no .
C24 H8 3.1234 no .
C24 H19B 3.5203 no .
C24 H23A 2.6503 no .
C24 H23B 2.8926 no .
C24 H23C 3.3711 no .
C25 H8 3.2527 no .
C25 H22 3.2216 no .
C25 H23C 2.7626 no .
C26 H22 3.1506 no .
C26 H23C 2.9364 no .
C26 H27A 2.7218 no .
C26 H27B 2.6985 no .
C26 H27C 3.3601 no .
C27 H26A 2.7121 no .
C27 H26B 2.7074 no .
C27 H26C 3.3603 no .
H2 H3 2.3444 no .
H2 H21A 3.0390 no .
H3 H11A 2.9766 no .
H3 H11B 2.9885 no .
H7 H8 2.3338 no .
H7 H12A 3.0243 no .
H7 H12B 2.9554 no .
H8 H22 3.5920 no .
H8 H23A 1.9638 no .
H8 H23B 3.3718 no .
H8 H23C 2.5179 no .
H8 H24B 2.6485 no .
H8 H25 2.7440 no .
H11A H12A 2.7629 no .
H11A H12B 2.2381 no .
H11B H12A 2.2381 no .
H11B H12B 2.7512 no .
H15 H19A 2.2713 no .
H15 H19B 3.2994 no .
H15 H19C 3.2635 no .
H15 H20A 3.5107 no .
H15 H20B 3.0623 no .
H15 H20C 2.4264 no .
H17 H20A 2.4508 no .
H17 H20B 2.9833 no .
H17 H20C 3.5253 no .
H17 H21A 3.2960 no .
H17 H21B 3.2667 no .
H17 H21C 2.2711 no .
H19B H24B 3.4872 no .
H19B H24C 2.7448 no .
H22 H23A 2.8091 no .
H22 H23B 2.1895 no .
H22 H23C 2.4756 no .
H22 H24A 2.3095 no .
H22 H24B 2.8131 no .
H22 H24C 2.2639 no .
H22 H25 3.5319 no .
H22 H26A 3.3139 no .
H22 H26C 2.5505 no .
H23A H24A 2.7320 no .
H23A H24B 2.6082 no .
H23A H24C 3.5903 no .
H23A H25 3.4052 no .
H23B H24A 2.6886 no .
H23B H24B 3.3503 no .
H23B H26C 3.1469 no .
H23C H25 2.3045 no .
H23C H26B 3.3954 no .
H23C H26C 2.3332 no .
H25 H26A 2.8575 no .
H25 H26B 2.3377 no .
H25 H26C 2.3629 no .
H25 H27A 2.3281 no .
H25 H27B 2.8577 no .
H25 H27C 2.3749 no .
H26A H27A 3.0185 no .
H26A H27B 2.5249 no .
H26A H27C 3.5955 no .
H26B H27A 2.5448 no .
H26B H27B 2.9766 no .
H26C H27B 3.5926 no .
Pt1 H20C 3.2704 no 4_465
Pt1 H41B 3.5441 no 2_555
Te1 H20C 3.3781 no 4_465
Cl1 H7 3.4759 no 2_555
Cl1 H12B 2.9115 no 2_555
Cl1 H20C 2.9941 no 4_465
Cl1 H24A 2.9972 no 4_565
Cl1 H31A 3.0141 no 2_655
Cl1 H31B 3.1287 no 2_655
Cl1 H41B 3.5503 no 2_555
Cl2 H11A 2.8752 no 2_555
Cl2 H12B 2.8946 no 2_555
Cl2 H15 3.1937 no 4_465
Cl2 H17 2.7636 no 1_455
Cl2 H19A 3.4555 no 4_465
Cl2 H20A 3.3047 no 1_455
Cl2 H41B 2.6821 no 2_555
Cl31 H3 3.1338 no .
Cl31 H20B 2.9752 no 2_645
Cl31 H23C 3.3354 no 1_655
Cl31 H25 2.8524 no 1_655
Cl31 H26B 3.4557 no 3_666
Cl31 H27A 3.2086 no 3_666
Cl31 H27B 3.4841 no 3_666
Cl32 H3 2.9113 no .
Cl32 H7 3.1368 no 1_655
Cl32 H8 3.3176 no 1_655
Cl32 H23A 3.5117 no 1_655
Cl32 H24B 2.9003 no 3_665
Cl41 H20A 3.2455 no 2_645
Cl41 H20B 3.2840 no 2_645
Cl41 H21A 3.5220 no 3_666
Cl41 H27C 3.0187 no .
Cl42 H19B 3.1720 no 2_545
Cl42 H21A 3.1434 no 3_666
Cl42 H21C 3.4916 no 3_666
Cl42 H26A 3.5533 no 3_566
Cl42 H26B 3.0306 no 3_566
Cl42 H27C 3.5581 no .
Cl42 H31A 2.9334 no 1_455
Cl42 H31B 3.4960 no 1_455
C2 H12A 3.2810 no 3_665
C2 H23B 3.5889 no 1_655
C3 H12A 2.9210 no 3_665
C4 H11B 3.1576 no 3_665
C4 H12A 3.1617 no 3_665
C4 H41A 3.3351 no .
C5 H11B 2.9440 no 3_665
C5 H41A 2.7909 no .
C6 H11B 3.2316 no 3_665
C6 H41A 2.8295 no .
C7 H23A 3.3505 no 3_565
C7 H31A 3.0134 no 1_455
C7 H41A 3.1343 no .
C8 H31A 3.1386 no 1_455
C8 H41A 3.4145 no .
C9 H41A 3.4962 no .
C10 H11B 3.4000 no 3_665
C10 H41A 3.1826 no .
C11 H11B 3.5838 no 3_665
C11 H19A 3.3583 no 3_665
C11 H19C 3.1711 no 3_665
C12 H19C 3.4235 no 3_665
C12 H41A 3.4743 no .
C13 H31B 2.9680 no 2_655
C14 H31B 3.1280 no 2_655
C15 H12B 3.5104 no 3_665
C15 H23B 3.4659 no 1_655
C15 H26A 3.3765 no 4_564
C15 H31B 3.1041 no 2_655
C16 H22 3.4123 no 1_655
C16 H23B 3.2259 no 1_655
C16 H24A 3.5646 no 1_655
C16 H31B 2.9460 no 2_655
C17 H22 3.0689 no 1_655
C17 H23B 3.2126 no 1_655
C17 H31B 2.7641 no 2_655
C18 H23B 3.4559 no 1_655
C18 H31B 2.7988 no 2_655
C19 H11A 3.5401 no 3_665
C19 H11B 3.2948 no 3_665
C19 H12A 3.5510 no 3_665
C19 H21C 3.3589 no 4_464
C20 H22 3.5415 no 1_655
C20 H24A 3.0921 no 1_655
C20 H27B 3.3275 no 4_564
C21 H19A 3.5478 no 4_565
C21 H24C 3.4626 no 4_565
C21 H26C 3.3582 no 1_655
C22 H20A 3.5252 no 1_455
C23 H2 3.5369 no 1_455
C23 H3 3.5520 no 1_455
C23 H7 3.4826 no 3_565
C24 H20A 3.1471 no 1_455
C24 H21B 3.0152 no 4_464
C31 H7 3.4603 no 1_655
C31 H8 3.4796 no 1_655
C41 H20A 3.5607 no 2_645
C41 H27C 3.3366 no .
C41 H31A 3.4785 no 1_455
H2 C23 3.5369 no 1_655
H2 H23B 3.0989 no 1_655
H2 H23C 3.0903 no 1_655
H3 Cl31 3.1338 no .
H3 Cl32 2.9113 no .
H3 C23 3.5520 no 1_655
H3 H12A 3.0864 no 3_665
H3 H23A 3.4349 no 1_655
H3 H23B 3.5055 no 1_655
H3 H23C 3.1404 no 1_655
H7 Cl1 3.4759 no 2_545
H7 Cl32 3.1368 no 1_455
H7 C23 3.4826 no 3_565
H7 C31 3.4603 no 1_455
H7 H8 3.4983 no 3_565
H7 H23A 2.5891 no 3_565
H7 H24B 3.5386 no 3_565
H7 H31A 2.8458 no 1_455
H8 Cl32 3.3176 no 1_455
H8 C31 3.4796 no 1_455
H8 H7 3.4983 no 3_565
H8 H31A 3.0355 no 1_455
H11A Cl2 2.8752 no 2_545
H11A C19 3.5401 no 3_665
H11A H17 3.1106 no 2_645
H11A H19A 2.9558 no 3_665
H11A H19C 3.2225 no 3_665
H11B C4 3.1576 no 3_665
H11B C5 2.9440 no 3_665
H11B C6 3.2316 no 3_665
H11B C10 3.4000 no 3_665
H11B C11 3.5838 no 3_665
H11B C19 3.2948 no 3_665
H11B H11B 3.3777 no 3_665
H11B H12A 3.4040 no 3_665
H11B H19A 3.1576 no 3_665
H11B H19C 2.5731 no 3_665
H12A C2 3.2810 no 3_665
H12A C3 2.9210 no 3_665
H12A C4 3.1617 no 3_665
H12A C19 3.5510 no 3_665
H12A H3 3.0864 no 3_665
H12A H11B 3.4040 no 3_665
H12A H19A 3.5528 no 3_665
H12A H19C 3.0232 no 3_665
H12A H23A 3.3296 no 3_565
H12A H23B 3.0409 no 3_565
H12B Cl1 2.9115 no 2_545
H12B Cl2 2.8946 no 2_545
H12B C15 3.5104 no 3_665
H12B H15 3.1008 no 3_665
H12B H19A 3.3401 no 3_665
H12B H19C 3.5635 no 3_665
H12B H41A 3.2939 no .
H12B H41B 3.5855 no .
H15 Cl2 3.1937 no 4_564
H15 H12B 3.1008 no 3_665
H15 H26A 2.6545 no 4_564
H17 Cl2 2.7636 no 1_655
H17 H11A 3.1106 no 2_655
H17 H22 2.7922 no 1_655
H17 H23B 3.5712 no 1_655
H17 H31B 3.2258 no 2_655
H19A Cl2 3.4555 no 4_564
H19A C11 3.3583 no 3_665
H19A C21 3.5478 no 4_464
H19A H11A 2.9558 no 3_665
H19A H11B 3.1576 no 3_665
H19A H12A 3.5528 no 3_665
H19A H12B 3.3401 no 3_665
H19A H21C 2.6301 no 4_464
H19A H26A 3.5089 no 4_564
H19B Cl42 3.1720 no 2_555
H19B H21C 3.2473 no 4_464
H19C C11 3.1711 no 3_665
H19C C12 3.4235 no 3_665
H19C H11A 3.2225 no 3_665
H19C H11B 2.5731 no 3_665
H19C H12A 3.0232 no 3_665
H19C H12B 3.5635 no 3_665
H20A Cl2 3.3047 no 1_655
H20A Cl41 3.2455 no 2_655
H20A C22 3.5252 no 1_655
H20A C24 3.1471 no 1_655
H20A C41 3.5607 no 2_655
H20A H22 2.8834 no 1_655
H20A H24A 2.6324 no 1_655
H20A H24C 3.0016 no 1_655
H20A H41B 2.9242 no 2_655
H20B Cl31 2.9752 no 2_655
H20B Cl41 3.2840 no 2_655
H20B H27B 2.7303 no 4_564
H20B H31B 3.5896 no 2_655
H20C Pt1 3.2704 no 4_564
H20C Te1 3.3781 no 4_564
H20C Cl1 2.9941 no 4_564
H20C H24A 2.8422 no 1_655
H20C H27B 3.0420 no 4_564
H21A Cl41 3.5220 no 3_666
H21A Cl42 3.1434 no 3_666
H21A H26C 2.9410 no 1_655
H21B C24 3.0152 no 4_565
H21B H24A 2.7819 no 4_565
H21B H24B 3.0696 no 4_565
H21B H24C 2.6926 no 4_565
H21B H31B 3.4350 no 2_655
H21C Cl42 3.4916 no 3_666
H21C C19 3.3589 no 4_565
H21C H19A 2.6301 no 4_565
H21C H19B 3.2473 no 4_565
H21C H24C 3.4524 no 4_565
H21C H26A 3.5374 no 1_655
H21C H26C 3.0699 no 1_655
H22 C16 3.4123 no 1_455
H22 C17 3.0689 no 1_455
H22 C20 3.5415 no 1_455
H22 H17 2.7922 no 1_455
H22 H20A 2.8834 no 1_455
H23A Cl32 3.5117 no 1_455
H23A C7 3.3505 no 3_565
H23A H3 3.4349 no 1_455
H23A H7 2.5891 no 3_565
H23A H12A 3.3296 no 3_565
H23B C2 3.5889 no 1_455
H23B C15 3.4659 no 1_455
H23B C16 3.2259 no 1_455
H23B C17 3.2126 no 1_455
H23B C18 3.4559 no 1_455
H23B H2 3.0989 no 1_455
H23B H3 3.5055 no 1_455
H23B H12A 3.0409 no 3_565
H23B H17 3.5712 no 1_455
H23C Cl31 3.3354 no 1_455
H23C H2 3.0903 no 1_455
H23C H3 3.1404 no 1_455
H24A Cl1 2.9972 no 4_464
H24A C16 3.5646 no 1_455
H24A C20 3.0921 no 1_455
H24A H20A 2.6324 no 1_455
H24A H20C 2.8422 no 1_455
H24A H21B 2.7819 no 4_464
H24B Cl32 2.9003 no 3_665
H24B H7 3.5386 no 3_565
H24B H21B 3.0696 no 4_464
H24C C21 3.4626 no 4_464
H24C H20A 3.0016 no 1_455
H24C H21B 2.6926 no 4_464
H24C H21C 3.4524 no 4_464
H24C H41B 3.1294 no 2_555
H25 Cl31 2.8524 no 1_455
H25 H31A 3.3818 no 1_455
H26A Cl42 3.5533 no 3_566
H26A C15 3.3765 no 4_465
H26A H15 2.6545 no 4_465
H26A H19A 3.5089 no 4_465
H26A H21C 3.5374 no 1_455
H26B Cl31 3.4557 no 3_666
H26B Cl42 3.0306 no 3_566
H26B H27A 2.7110 no 3_566
H26C C21 3.3582 no 1_455
H26C H21A 2.9410 no 1_455
H26C H21C 3.0699 no 1_455
H27A Cl31 3.2086 no 3_666
H27A H26B 2.7110 no 3_566
H27B Cl31 3.4841 no 3_666
H27B C20 3.3275 no 4_465
H27B H20B 2.7303 no 4_465
H27B H20C 3.0420 no 4_465
H27C Cl41 3.0187 no .
H27C Cl42 3.5581 no .
H27C C41 3.3366 no .
H27C H41A 3.1019 no .
H31A Cl1 3.0141 no 2_645
H31A Cl42 2.9334 no 1_655
H31A C7 3.0134 no 1_655
H31A C8 3.1386 no 1_655
H31A C41 3.4785 no 1_655
H31A H7 2.8458 no 1_655
H31A H8 3.0355 no 1_655
H31A H25 3.3818 no 1_655
H31A H41A 2.9991 no 1_655
H31B Cl1 3.1287 no 2_645
H31B Cl42 3.4960 no 1_655
H31B C13 2.9680 no 2_645
H31B C14 3.1280 no 2_645
H31B C15 3.1041 no 2_645
H31B C16 2.9460 no 2_645
H31B C17 2.7641 no 2_645
H31B C18 2.7988 no 2_645
H31B H17 3.2258 no 2_645
H31B H20B 3.5896 no 2_645
H31B H21B 3.4350 no 2_645
H41A C4 3.3351 no .
H41A C5 2.7909 no .
H41A C6 2.8295 no .
H41A C7 3.1343 no .
H41A C8 3.4145 no .
H41A C9 3.4962 no .
H41A C10 3.1826 no .
H41A C12 3.4743 no .
H41A H12B 3.2939 no .
H41A H27C 3.1019 no .
H41A H31A 2.9991 no 1_455
H41B Pt1 3.5441 no 2_545
H41B Cl1 3.5503 no 2_545
H41B Cl2 2.6821 no 2_545
H41B H12B 3.5855 no .
H41B H20A 2.9242 no 2_645
H41B H24C 3.1294 no 2_545

loop_
_geom_torsion_atom_site_label_1
_geom_torsion_atom_site_label_2
_geom_torsion_atom_site_label_3
_geom_torsion_atom_site_label_4
_geom_torsion
_geom_torsion_publ_flag
Cl1 Pt1 Te1 C1 -158.30(2) no
Cl1 Pt1 Te1 C13 -57.74(2) no
Te1 Pt1 P9 C9 -30.28(4) no
Te1 Pt1 P9 C22 -154.02(3) no
Te1 Pt1 P9 C25 88.52(3) no
P9 Pt1 Te1 C1 22.95(2) no
P9 Pt1 Te1 C13 123.51(2) no
Cl2 Pt1 P9 C9 157.28(4) no
Cl2 Pt1 P9 C22 33.54(4) no
Cl2 Pt1 P9 C25 -83.92(3) no
Pt1 Te1 C1 C2 168.39(12) no
Pt1 Te1 C1 C10 -10.5(2) no
Pt1 Te1 C13 C14 -56.24(17) no
Pt1 Te1 C13 C18 126.63(13) no
C1 Te1 C13 C14 55.88(17) no
C1 Te1 C13 C18 -121.25(16) no
C13 Te1 C1 C2 59.29(17) no
C13 Te1 C1 C10 -119.6(2) no
Pt1 P9 C9 C8 -159.23(11) no
Pt1 P9 C9 C10 24.9(2) no
Pt1 P9 C22 C23 -155.69(16) no
Pt1 P9 C22 C24 70.31(17) no
Pt1 P9 C25 C26 61.15(18) no
Pt1 P9 C25 C27 -63.59(17) no
C9 P9 C22 C23 73.3(2) no
C9 P9 C22 C24 -60.73(19) no
C22 P9 C9 C8 -35.19(19) no
C22 P9 C9 C10 148.98(19) no
C9 P9 C25 C26 -169.63(16) no
C9 P9 C25 C27 65.63(18) no
C25 P9 C9 C8 77.28(18) no
C25 P9 C9 C10 -98.5(2) no
C22 P9 C25 C26 -56.9(2) no
C22 P9 C25 C27 178.36(16) no
C25 P9 C22 C23 -35.6(2) no
C25 P9 C22 C24 -169.56(16) no
Te1 C1 C2 C3 -177.21(19) no
Te1 C1 C10 C5 176.71(15) no
Te1 C1 C10 C9 -4.2(4) no
C2 C1 C10 C5 -2.1(4) no
C2 C1 C10 C9 177.0(2) no
C10 C1 C2 C3 1.8(4) no
C1 C2 C3 C4 0.1(5) no
C2 C3 C4 C5 -1.3(4) no
C2 C3 C4 C11 179.7(3) no
C3 C4 C5 C6 -178.5(2) no
C3 C4 C5 C10 0.9(4) no
C3 C4 C11 C12 179.5(3) no
C5 C4 C11 C12 0.4(3) no
C11 C4 C5 C6 0.7(3) no
C11 C4 C5 C10 -179.9(2) no
C4 C5 C6 C7 176.6(2) no
C4 C5 C6 C12 -1.5(3) no
C4 C5 C10 C1 0.8(4) no
C4 C5 C10 C9 -178.4(2) no
C6 C5 C10 C1 -179.8(2) no
C6 C5 C10 C9 1.0(4) no
C10 C5 C6 C7 -2.8(4) no
C10 C5 C6 C12 179.1(2) no
C5 C6 C7 C8 2.2(4) no
C5 C6 C12 C11 1.7(3) no
C7 C6 C12 C11 -176.1(3) no
C12 C6 C7 C8 179.8(2) no
C6 C7 C8 C9 0.2(4) no
C7 C8 C9 P9 -178.3(2) no
C7 C8 C9 C10 -2.0(4) no
P9 C9 C10 C1 -2.0(4) no
P9 C9 C10 C5 177.06(15) no
C8 C9 C10 C1 -177.7(2) no
C8 C9 C10 C5 1.4(3) no
C4 C11 C12 C6 -1.2(3) no
Te1 C13 C14 C15 -176.11(14) no
Te1 C13 C14 C19 4.9(3) no
Te1 C13 C18 C17 177.04(15) no
Te1 C13 C18 C21 -4.5(3) no
C14 C13 C18 C17 -0.1(4) no
C14 C13 C18 C21 178.3(2) no
C18 C13 C14 C15 0.9(4) no
C18 C13 C14 C19 -178.1(2) no
C13 C14 C15 C16 -0.9(4) no
C19 C14 C15 C16 178.1(2) no
C14 C15 C16 C17 0.2(4) no
C14 C15 C16 C20 -178.3(2) no
C15 C16 C17 C18 0.6(4) no
C20 C16 C17 C18 179.1(2) no
C16 C17 C18 C13 -0.6(4) no
C16 C17 C18 C21 -179.2(2) no
